data_2234562
loop_
_publ_author_name
'Wang, Guang-Tu'
'Zhang, Yong'
'Yang, Jin-Xin'
'Zou, Ping'
'Hou, Guang-Feng'

_publ_section_title
;
 A second orthorhombic polymorph of 2-(pyridin-4-ylmethoxy)phenol
;
_journal_coeditor_code CV5271
_journal_issue 5
_journal_name_full 'Acta Crystallographica Section E'
_journal_page_first o1366
_journal_paper_doi 10.1107/S1600536812014067
_journal_volume 68
_journal_year 2012
_chemical_formula_iupac 'C12 H11 N O2'
_chemical_formula_moiety 'C12 H11 N O2'
_chemical_formula_sum 'C12 H11 N O2'
_chemical_formula_weight 201.22
_chemical_name_systematic
;
2-(pyridin-4-ylmethoxy)phenol
;
_space_group_IT_number 29
_symmetry_cell_setting orthorhombic
_symmetry_space_group_name_Hall 'P 2c -2ac'
_symmetry_space_group_name_H-M 'P c a 21'
_atom_sites_solution_hydrogens geom
_atom_sites_solution_primary direct
_atom_sites_solution_secondary difmap
_audit_creation_method SHELXL-97
_cell_angle_alpha 90.00
_cell_angle_beta 90.00
_cell_angle_gamma 90.00
_cell_formula_units_Z 4
_cell_length_a 23.398(5)
_cell_length_b 5.8343(12)
_cell_length_c 7.3934(15)
_cell_measurement_reflns_used 5894
_cell_measurement_temperature 293(2)
_cell_measurement_theta_max 27.53
_cell_measurement_theta_min 3.26
_cell_volume 1009.3(4)
_computing_cell_refinement 'RAPID-AUTO (Rigaku, 1998)'
_computing_data_collection 'RAPID-AUTO (Rigaku, 1998)'
_computing_data_reduction 'CrystalClear (Rigaku/MSC, 2002)'
_computing_molecular_graphics 'SHELXTL (Sheldrick, 2008)'
_computing_publication_material 'SHELXL97 (Sheldrick, 2008)'
_computing_structure_refinement 'SHELXL97 (Sheldrick, 2008)'
_computing_structure_solution 'SHELXS97 (Sheldrick, 2008)'
_diffrn_ambient_temperature 293(2)
_diffrn_measured_fraction_theta_full 0.999
_diffrn_measured_fraction_theta_max 0.999
_diffrn_measurement_device_type 'Rigaku R-AXIS RAPID'
_diffrn_measurement_method '\w scan'
_diffrn_radiation_monochromator graphite
_diffrn_radiation_source 'fine-focus sealed tube'
_diffrn_radiation_type MoK\a
_diffrn_radiation_wavelength 0.71073
_diffrn_reflns_av_R_equivalents 0.0664
_diffrn_reflns_av_sigmaI/netI 0.0585
_diffrn_reflns_limit_h_max 30
_diffrn_reflns_limit_h_min -30
_diffrn_reflns_limit_k_max 7
_diffrn_reflns_limit_k_min -7
_diffrn_reflns_limit_l_max 9
_diffrn_reflns_limit_l_min -9
_diffrn_reflns_number 8907
_diffrn_reflns_theta_full 27.48
_diffrn_reflns_theta_max 27.48
_diffrn_reflns_theta_min 3.26
_diffrn_standards_decay_% 0
_diffrn_standards_interval_count 0
_diffrn_standards_interval_time 0
_diffrn_standards_number 0
_exptl_absorpt_coefficient_mu 0.091
_exptl_absorpt_correction_T_max 0.9902
_exptl_absorpt_correction_T_min 0.9557
_exptl_absorpt_correction_type multi-scan
_exptl_absorpt_process_details '(ABSCOR; Higashi, 1995)'
_exptl_crystal_colour colourless
_exptl_crystal_density_diffrn 1.324
_exptl_crystal_density_method 'not measured'
_exptl_crystal_description block
_exptl_crystal_F_000 424
_exptl_crystal_size_max 0.50
_exptl_crystal_size_mid 0.37
_exptl_crystal_size_min 0.11
_refine_diff_density_max 0.152
_refine_diff_density_min -0.135
_refine_ls_extinction_coef 0.0028(6)
_refine_ls_extinction_expression Fc^*^=kFc[1+0.001xFc^2^\l^3^/sin(2\q)]^-1/4^
_refine_ls_extinction_method 'SHELXL97 (Sheldrick, 2008)'
_refine_ls_goodness_of_fit_ref 1.012
_refine_ls_hydrogen_treatment constr
_refine_ls_matrix_type full
_refine_ls_number_parameters 138
_refine_ls_number_reflns 2285
_refine_ls_number_restraints 1
_refine_ls_restrained_S_all 1.012
_refine_ls_R_factor_all 0.0906
_refine_ls_R_factor_gt 0.0427
_refine_ls_shift/su_max 0.000
_refine_ls_shift/su_mean 0.000
_refine_ls_structure_factor_coef Fsqd
_refine_ls_weighting_details 'calc w=1/[\s^2^(Fo^2^)+(0.0218P)^2^] where P=(Fo^2^+2Fc^2^)/3'
_refine_ls_weighting_scheme calc
_refine_ls_wR_factor_gt 0.0662
_refine_ls_wR_factor_ref 0.0769
_reflns_number_gt 1298
_reflns_number_total 2285
_reflns_threshold_expression I>2sigma(I)
_cod_data_source_file cv5271.cif
_cod_data_source_block I
_cod_database_code 2234562
_cod_database_fobs_code 2234562

loop_
_symmetry_equiv_pos_as_xyz
'x, y, z'
'-x, -y, z+1/2'
'x+1/2, -y, z'
'-x+1/2, y, z+1/2'

loop_
_atom_site_type_symbol
_atom_site_label
_atom_site_fract_x
_atom_site_fract_y
_atom_site_fract_z
_atom_site_U_iso_or_equiv
_atom_site_adp_type
_atom_site_calc_flag
_atom_site_refinement_flags
_atom_site_occupancy
_atom_site_symmetry_multiplicity
O O1 0.68990(6) 0.4700(3) 0.0425(3) 0.0567(5) Uani d . 1 1
H H1 0.7109 0.3578 0.0381 0.085 Uiso calc R 1 1
O O2 0.46554(6) 0.1873(3) -0.0201(2) 0.0566(5) Uani d . 1 1
N N1 0.26917(7) -0.1195(3) 0.0264(3) 0.0488(5) Uani d . 1 1
C C2 0.59170(9) 0.5453(4) 0.0842(3) 0.0442(6) Uani d . 1 1
H H2 0.6014 0.6865 0.1339 0.053 Uiso calc R 1 1
C C8 0.36646(8) 0.1609(4) 0.0395(3) 0.0390(5) Uani d . 1 1
C C7 0.41925(8) 0.3104(4) 0.0562(3) 0.0429(6) Uani d . 1 1
H H7A 0.4137 0.4538 -0.0078 0.052 Uiso calc R 1 1
H H7B 0.4269 0.3444 0.1824 0.052 Uiso calc R 1 1
C C12 0.36737(9) -0.0462(4) -0.0507(3) 0.0448(6) Uani d . 1 1
H H12 0.4003 -0.0958 -0.1091 0.054 Uiso calc R 1 1
C C3 0.53418(9) 0.4830(4) 0.0713(3) 0.0461(6) Uani d . 1 1
H H3 0.5057 0.5825 0.1107 0.055 Uiso calc R 1 1
C C4 0.52013(8) 0.2740(4) 0.0000(3) 0.0410(6) Uani d . 1 1
C C1 0.63411(8) 0.4011(4) 0.0247(3) 0.0403(5) Uani d . 1 1
C C6 0.61922(9) 0.1936(4) -0.0516(4) 0.0518(6) Uani d . 1 1
H H6 0.6475 0.0958 -0.0948 0.062 Uiso calc R 1 1
C C9 0.31568(9) 0.2274(4) 0.1199(3) 0.0463(6) Uani d . 1 1
H H9 0.3132 0.3668 0.1804 0.056 Uiso calc R 1 1
C C10 0.26894(9) 0.0849(4) 0.1093(3) 0.0499(7) Uani d . 1 1
H H10 0.2351 0.1333 0.1629 0.060 Uiso calc R 1 1
C C5 0.56238(9) 0.1309(4) -0.0638(4) 0.0541(7) Uani d . 1 1
H H5 0.5526 -0.0089 -0.1156 0.065 Uiso calc R 1 1
C C11 0.31825(8) -0.1789(4) -0.0526(3) 0.0485(6) Uani d . 1 1
H H11 0.3196 -0.3186 -0.1131 0.058 Uiso calc R 1 1

loop_
_atom_site_aniso_label
_atom_site_aniso_U_11
_atom_site_aniso_U_22
_atom_site_aniso_U_33
_atom_site_aniso_U_12
_atom_site_aniso_U_13
_atom_site_aniso_U_23
O1 0.0343(8) 0.0535(11) 0.0821(13) -0.0041(7) -0.0031(10) 0.0010(11)
O2 0.0315(8) 0.0521(10) 0.0861(14) -0.0023(7) 0.0054(9) -0.0184(11)
N1 0.0361(10) 0.0534(13) 0.0569(12) 0.0003(10) 0.0028(10) 0.0084(12)
C2 0.0414(13) 0.0342(13) 0.0569(17) -0.0032(10) -0.0020(12) -0.0076(12)
C8 0.0350(11) 0.0406(13) 0.0416(13) 0.0046(10) -0.0013(11) 0.0052(12)
C7 0.0378(12) 0.0438(13) 0.0472(15) 0.0026(10) 0.0045(12) -0.0016(14)
C12 0.0333(12) 0.0500(15) 0.0510(14) 0.0030(11) 0.0049(12) 0.0009(14)
C3 0.0413(13) 0.0392(14) 0.0577(16) 0.0057(11) 0.0009(13) -0.0070(13)
C4 0.0313(11) 0.0430(13) 0.0487(14) 0.0001(10) 0.0011(10) -0.0034(12)
C1 0.0329(11) 0.0421(13) 0.0460(14) -0.0004(10) 0.0000(12) 0.0045(13)
C6 0.0375(12) 0.0489(15) 0.0690(17) 0.0089(11) 0.0008(14) -0.0165(15)
C9 0.0425(13) 0.0437(15) 0.0528(15) 0.0036(12) 0.0052(11) 0.0025(13)
C10 0.0367(13) 0.0554(17) 0.0577(16) 0.0096(12) 0.0054(12) 0.0097(15)
C5 0.0424(13) 0.0429(14) 0.0771(18) -0.0008(11) -0.0026(14) -0.0206(16)
C11 0.0432(12) 0.0516(16) 0.0506(14) -0.0007(12) 0.0004(12) -0.0006(14)

loop_
_atom_type_symbol
_atom_type_description
_atom_type_scat_dispersion_real
_atom_type_scat_dispersion_imag
_atom_type_scat_source
C C 0.0033 0.0016 'International Tables Vol C Tables 4.2.6.8 and 6.1.1.4'
H H 0.0000 0.0000 'International Tables Vol C Tables 4.2.6.8 and 6.1.1.4'
N N 0.0061 0.0033 'International Tables Vol C Tables 4.2.6.8 and 6.1.1.4'
O O 0.0106 0.0060 'International Tables Vol C Tables 4.2.6.8 and 6.1.1.4'

loop_
_geom_angle_atom_site_label_1
_geom_angle_atom_site_label_2
_geom_angle_atom_site_label_3
_geom_angle
C1 O1 H1 109.5
C4 O2 C7 118.54(17)
C11 N1 C10 115.8(2)
C1 C2 C3 121.0(2)
C1 C2 H2 119.5
C3 C2 H2 119.5
C12 C8 C9 117.8(2)
C12 C8 C7 122.01(19)
C9 C8 C7 120.2(2)
O2 C7 C8 107.36(18)
O2 C7 H7A 110.2
C8 C7 H7A 110.2
O2 C7 H7B 110.2
C8 C7 H7B 110.2
H7A C7 H7B 108.5
C8 C12 C11 118.8(2)
C8 C12 H12 120.6
C11 C12 H12 120.6
C4 C3 C2 119.3(2)
C4 C3 H3 120.3
C2 C3 H3 120.3
C3 C4 C5 119.98(18)
C3 C4 O2 126.16(19)
C5 C4 O2 113.8(2)
O1 C1 C2 118.5(2)
O1 C1 C6 122.45(19)
C2 C1 C6 119.08(19)
C1 C6 C5 120.1(2)
C1 C6 H6 119.9
C5 C6 H6 119.9
C10 C9 C8 119.2(2)
C10 C9 H9 120.4
C8 C9 H9 120.4
N1 C10 C9 124.1(2)
N1 C10 H10 118.0
C9 C10 H10 118.0
C4 C5 C6 120.5(2)
C4 C5 H5 119.7
C6 C5 H5 119.7
N1 C11 C12 124.4(2)
N1 C11 H11 117.8
C12 C11 H11 117.8

loop_
_geom_bond_atom_site_label_1
_geom_bond_atom_site_label_2
_geom_bond_distance
O1 C1 1.372(2)
O1 H1 0.8200
O2 C4 1.382(2)
O2 C7 1.417(2)
N1 C11 1.334(3)
N1 C10 1.340(3)
C2 C1 1.373(3)
C2 C3 1.397(3)
C2 H2 0.9300
C8 C12 1.381(3)
C8 C9 1.384(3)
C8 C7 1.517(3)
C7 H7A 0.9700
C7 H7B 0.9700
C12 C11 1.386(3)
C12 H12 0.9300
C3 C4 1.368(3)
C3 H3 0.9300
C4 C5 1.377(3)
C1 C6 1.380(3)
C6 C5 1.382(3)
C6 H6 0.9300
C9 C10 1.376(3)
C9 H9 0.9300
C10 H10 0.9300
C5 H5 0.9300
C11 H11 0.9300

loop_
_geom_hbond_atom_site_label_D
_geom_hbond_atom_site_label_H
_geom_hbond_atom_site_label_A
_geom_hbond_site_symmetry_A
_geom_hbond_distance_DH
_geom_hbond_distance_HA
_geom_hbond_distance_DA
_geom_hbond_angle_DHA
O1 H1 N1 3 0.82 1.95 2.763(2) 172.5

loop_
_cod_related_entry_id
_cod_related_entry_database
_cod_related_entry_code
1 ChemSpider 26053082
